data_1558245
loop_
_publ_author_name
'Ding, Xiaodan'
'Unruh, Daniel K.'
'Groeneman , Ryan'
'Hutchins, Kristin M.'

_publ_section_title
;
 Controlling thermal expansion within mixed cocrystals by tuning molecular
 motion capability
;
_journal_name_full 'Chemical Science'
_journal_paper_doi 10.1039/D0SC02795B
_journal_year 2020
_chemical_formula_sum 'C17.31 H14 N2.69 O2'
_chemical_formula_weight 291.69
_space_group_IT_number 2
_space_group_name_Hall '-P 1'
_space_group_name_H-M_alt 'P -1'
_symmetry_cell_setting triclinic
_symmetry_Int_Tables_number 2
_symmetry_space_group_name_Hall '-P 1'
_symmetry_space_group_name_H-M 'P -1'
_atom_sites_solution_hydrogens geom
_atom_sites_solution_primary dual
_atom_sites_solution_secondary difmap
_audit_creation_date 2020-02-26T14:20:55-00:00
_audit_creation_method 'WinGX routine CIF_UPDATE'
_audit_update_record
;
2020-04-07 deposited with the CCDC.	2020-06-05 downloaded from the CCDC.
;
_cell_angle_alpha 92.6345(16)
_cell_angle_beta 107.7151(18)
_cell_angle_gamma 114.3297(19)
_cell_formula_units_Z 2
_cell_length_a 8.20177(17)
_cell_length_b 9.80593(19)
_cell_length_c 10.9558(2)
_cell_measurement_reflns_used 12613
_cell_measurement_temperature 290(2)
_cell_measurement_theta_max 75.141
_cell_measurement_theta_min 4.31
_cell_volume 749.76(3)
_computing_cell_refinement 'CrysAlisPro 1.171.40.70a (Rigaku OD, 2020)'
_computing_data_collection 'CrysAlisPro 1.171.40.70a (Rigaku OD, 2020)'
_computing_data_reduction 'CrysAlisPro 1.171.40.70a (Rigaku OD, 2020)'
_computing_structure_refinement 'SHELXL-2018/3 (Sheldrick, 2018)'
_computing_structure_solution 'SHELXT 2014/5 (Sheldrick, 2014)'
_diffrn_ambient_environment air
_diffrn_ambient_temperature 290(2)
_diffrn_detector 'Hybrid Pixel Array Detector'
_diffrn_detector_area_resol_mean 10
_diffrn_detector_type HyPix
_diffrn_measured_fraction_theta_full 0.99
_diffrn_measured_fraction_theta_max 0.937
_diffrn_measurement_device 'four-circle diffractometer'
_diffrn_measurement_device_type 'XtaLAB Synergy, Dualflex, HyPix'
_diffrn_measurement_method '\w scans'
_diffrn_orient_matrix_type 'CrysAlisPro convention (1999,Acta A55,543-557)'
_diffrn_orient_matrix_UB_11 -0.1808599
_diffrn_orient_matrix_UB_12 -0.1480775
_diffrn_orient_matrix_UB_13 -0.0772491
_diffrn_orient_matrix_UB_21 -0.1261423
_diffrn_orient_matrix_UB_22 0.0738581
_diffrn_orient_matrix_UB_23 0.0190453
_diffrn_orient_matrix_UB_31 -0.0017357
_diffrn_orient_matrix_UB_32 0.0595902
_diffrn_orient_matrix_UB_33 -0.1278423
_diffrn_radiation_monochromator mirror
_diffrn_radiation_probe x-ray
_diffrn_radiation_type CuK\a
_diffrn_radiation_wavelength 1.54178
_diffrn_reflns_av_R_equivalents 0.0544
_diffrn_reflns_av_unetI/netI 0.076
_diffrn_reflns_Laue_measured_fraction_full 0.99
_diffrn_reflns_Laue_measured_fraction_max 0.937
_diffrn_reflns_limit_h_max 10
_diffrn_reflns_limit_h_min -10
_diffrn_reflns_limit_k_max 12
_diffrn_reflns_limit_k_min -12
_diffrn_reflns_limit_l_max 12
_diffrn_reflns_limit_l_min -13
_diffrn_reflns_number 23104
_diffrn_reflns_point_group_measured_fraction_full 0.99
_diffrn_reflns_point_group_measured_fraction_max 0.937
_diffrn_reflns_theta_full 67.679
_diffrn_reflns_theta_max 77.417
_diffrn_reflns_theta_min 4.321
_diffrn_source 'micro-focus sealed X-ray tube'
_diffrn_source_type 'PhotonJet (Cu) X-ray Source'
_exptl_absorpt_coefficient_mu 0.704
_exptl_absorpt_correction_T_max 1
_exptl_absorpt_correction_T_min 0.575
_exptl_absorpt_correction_type gaussian
_exptl_absorpt_process_details
;
        CrysAlisPro 1.171.40.70a (Rigaku Oxford Diffraction, 2020)
Numerical absorption correction based on gaussian integration over
                        a multifaceted crystal model
        Empirical absorption correction using spherical harmonics,
 implemented in SCALE3 ABSPACK scaling algorithm.
;
_exptl_crystal_colour 'clear yellow'
_exptl_crystal_density_diffrn 1.292
_exptl_crystal_description irregular
_exptl_crystal_F_000 305
_exptl_crystal_size_max 0.2
_exptl_crystal_size_mid 0.109
_exptl_crystal_size_min 0.103
_refine_diff_density_max 0.134
_refine_diff_density_min -0.137
_refine_diff_density_rms 0.031
_refine_ls_extinction_coef 0.0051(10)
_refine_ls_extinction_expression Fc^*^=kFc[1+0.001xFc^2^\l^3^/sin(2\q)]^-1/4^
_refine_ls_extinction_method 'SHELXL-2018/3 (Sheldrick 2018)'
_refine_ls_goodness_of_fit_ref 1.05
_refine_ls_hydrogen_treatment constr
_refine_ls_matrix_type full
_refine_ls_number_parameters 284
_refine_ls_number_reflns 2997
_refine_ls_number_restraints 519
_refine_ls_restrained_S_all 0.998
_refine_ls_R_factor_all 0.0502
_refine_ls_R_factor_gt 0.0405
_refine_ls_shift/su_max 0
_refine_ls_shift/su_mean 0
_refine_ls_structure_factor_coef Fsqd
_refine_ls_weighting_details 'w=1/[\s^2^(Fo^2^)+(0.0650P)^2^+0.0471P] where P=(Fo^2^+2Fc^2^)/3'
_refine_ls_weighting_scheme calc
_refine_ls_wR_factor_gt 0.1143
_refine_ls_wR_factor_ref 0.1232
_reflns_Friedel_coverage 0
_reflns_number_gt 2385
_reflns_number_total 2997
_reflns_threshold_expression 'I > 2\s(I)'
_cod_data_source_file d0sc02795b2.cif
_cod_data_source_block A25_BA75_290
_cod_database_code 1558245
_shelx_estimated_absorpt_t_min 0.872
_shelx_estimated_absorpt_t_max 0.931
_shelx_shelxl_version_number 2018/3

loop_
_symmetry_equiv_pos_as_xyz
'x, y, z'
'-x, -y, -z'

loop_
_atom_site_label
_atom_site_type_symbol
_atom_site_fract_x
_atom_site_fract_y
_atom_site_fract_z
_atom_site_U_iso_or_equiv
_atom_site_adp_type
_atom_site_occupancy
_atom_site_site_symmetry_order
_atom_site_calc_flag
_atom_site_refinement_flags_posn
_atom_site_refinement_flags_adp
_atom_site_refinement_flags_occupancy
_atom_site_disorder_assembly
_atom_site_disorder_group
O1 O 0.16961(13) 0.14671(11) 0.30728(9) 0.0703(3) Uani 1 1 d . . . . .
H1 H 0.201677 0.171658 0.386592 0.105 Uiso 1 1 calc R U . . .
O2 O 0.81463(14) 0.21173(13) 0.43318(10) 0.0810(3) Uani 1 1 d . . . . .
H2A H 0.820748 0.249008 0.503947 0.121 Uiso 1 1 calc R U . . .
N1 N 0.26217(16) 0.24253(14) -0.42911(11) 0.0708(3) Uani 1 1 d . . . . .
C1 C 0.31938(18) 0.14667(13) 0.27844(12) 0.0577(3) Uani 1 1 d . . . . .
C2 C 0.49175(18) 0.17794(13) 0.37485(12) 0.0577(3) Uani 1 1 d . . . . .
H2 H 0.506834 0.199056 0.462316 0.069 Uiso 1 1 calc R U . . .
C3 C 0.64235(19) 0.17802(14) 0.34196(13) 0.0623(3) Uani 1 1 d . . . . .
C4 C 0.6183(2) 0.14317(16) 0.21138(15) 0.0732(4) Uani 1 1 d . . . . .
H4 H 0.717202 0.140573 0.188229 0.088 Uiso 1 1 calc R U . . .
C5 C 0.4462(2) 0.11262(17) 0.11698(14) 0.0769(4) Uani 1 1 d . . . . .
H5 H 0.430409 0.090115 0.029539 0.092 Uiso 1 1 calc R U . . .
C6 C 0.2964(2) 0.11431(15) 0.14788(13) 0.0696(4) Uani 1 1 d . . . . .
H6 H 0.181428 0.094079 0.082278 0.083 Uiso 1 1 calc R U . . .
C7 C 0.3292(2) 0.39156(17) -0.38610(15) 0.0738(4) Uani 1 1 d . . . . .
H7 H 0.37701 0.458578 -0.437874 0.089 Uiso 1 1 calc R U . . .
C8 C 0.3314(2) 0.45129(16) -0.26992(15) 0.0699(4) Uani 1 1 d . . . . .
H8 H 0.381414 0.556242 -0.243051 0.084 Uiso 1 1 calc R U . . .
C9 C 0.25774(17) 0.35240(15) -0.19334(12) 0.0591(3) Uani 1 1 d D . . . .
C10 C 0.19008(19) 0.19703(15) -0.23601(13) 0.0646(3) Uani 1 1 d . . . . .
H10 H 0.141554 0.127297 -0.186276 0.078 Uiso 1 1 calc R U . . .
C11 C 0.1965(2) 0.14884(16) -0.35309(14) 0.0687(4) Uani 1 1 d . . . . .
H11 H 0.152391 0.044788 -0.380858 0.082 Uiso 1 1 calc R U . . .
N2A N 0.2219(19) 0.3825(13) -0.0651(13) 0.063(2) Uani 0.294(3) 1 d D U P A 1
N3A N 0.2581(12) 0.5037(9) -0.0116(10) 0.0676(17) Uani 0.294(3) 1 d D U P A 1
C12A C 0.227(2) 0.5526(14) 0.1050(11) 0.0557(16) Uani 0.294(3) 1 d . U P A 1
C13A C 0.280(2) 0.7026(13) 0.1586(12) 0.0645(19) Uani 0.294(3) 1 d . U P A 1
H13A H 0.336704 0.783692 0.120791 0.077 Uiso 0.294(3) 1 calc R U P A 1
C14A C 0.243(2) 0.7246(11) 0.2701(12) 0.0600(17) Uani 0.294(3) 1 d . U P A 1
H14A H 0.27996 0.825931 0.303504 0.072 Uiso 0.294(3) 1 calc R U P A 1
N4A N 0.173(2) 0.6368(12) 0.3312(11) 0.067(2) Uani 0.294(3) 1 d . U P A 1
C15A C 0.1239(18) 0.5062(12) 0.2804(11) 0.0630(19) Uani 0.294(3) 1 d . U P A 1
H15A H 0.062894 0.431893 0.322499 0.076 Uiso 0.294(3) 1 calc R U P A 1
C16A C 0.1439(18) 0.4509(11) 0.1720(11) 0.064(2) Uani 0.294(3) 1 d . U P A 1
H16A H 0.101419 0.346878 0.145391 0.077 Uiso 0.294(3) 1 calc R U P A 1
C12B C 0.2119(8) 0.5248(4) 0.1243(4) 0.0538(10) Uani 0.706(3) 1 d DG U P A 2
C13B C 0.2788(8) 0.6823(4) 0.1491(4) 0.0638(10) Uani 0.706(3) 1 d G U P A 2
H13B H 0.336439 0.740618 0.095955 0.077 Uiso 0.706(3) 1 calc R U P A 2
C14B C 0.2597(8) 0.7526(3) 0.2534(5) 0.0632(10) Uani 0.706(3) 1 d G U P A 2
H14B H 0.304428 0.857953 0.270043 0.076 Uiso 0.706(3) 1 calc R U P A 2
N4B N 0.1736(8) 0.6654(4) 0.3329(4) 0.0626(9) Uani 0.706(3) 1 d G U P A 2
C15B C 0.1066(7) 0.5079(4) 0.3080(4) 0.0633(9) Uani 0.706(3) 1 d G U P A 2
H15B H 0.049044 0.449601 0.361161 0.076 Uiso 0.706(3) 1 calc R U P A 2
C16B C 0.1258(7) 0.4376(3) 0.2037(4) 0.0595(9) Uani 0.706(3) 1 d G U P A 2
H16B H 0.081053 0.332263 0.187073 0.071 Uiso 0.706(3) 1 calc R U P A 2
C17 C 0.2316(7) 0.4587(6) 0.0163(4) 0.0576(9) Uani 0.655(3) 1 d D U P A 2
C18 C 0.2530(10) 0.4156(7) -0.0799(6) 0.0587(11) Uani 0.655(3) 1 d D U P A 2
N2B N 0.283(5) 0.479(5) -0.069(4) 0.064(4) Uani 0.051(3) 1 d D U P A 3
N3B N 0.181(5) 0.390(5) -0.014(4) 0.067(5) Uani 0.051(3) 1 d D U P A 3

loop_
_atom_site_aniso_label
_atom_site_aniso_U_11
_atom_site_aniso_U_22
_atom_site_aniso_U_33
_atom_site_aniso_U_23
_atom_site_aniso_U_13
_atom_site_aniso_U_12
O1 0.0648(6) 0.0801(6) 0.0602(6) 0.0103(5) 0.0206(4) 0.0287(5)
O2 0.0728(6) 0.1026(8) 0.0701(6) 0.0013(6) 0.0248(5) 0.0436(6)
N1 0.0657(7) 0.0868(8) 0.0618(7) 0.0102(6) 0.0236(6) 0.0357(6)
C1 0.0661(7) 0.0482(6) 0.0544(7) 0.0096(5) 0.0227(6) 0.0208(5)
C2 0.0673(7) 0.0536(6) 0.0493(7) 0.0058(5) 0.0222(6) 0.0237(6)
C3 0.0686(8) 0.0579(7) 0.0594(8) 0.0046(6) 0.0239(6) 0.0273(6)
C4 0.0884(10) 0.0712(8) 0.0666(9) 0.0049(7) 0.0393(8) 0.0345(7)
C5 0.1005(11) 0.0754(9) 0.0537(8) 0.0050(7) 0.0326(8) 0.0353(8)
C6 0.0802(9) 0.0668(8) 0.0501(7) 0.0064(6) 0.0173(6) 0.0269(7)
C7 0.0715(9) 0.0792(9) 0.0728(9) 0.0234(7) 0.0318(7) 0.0304(7)
C8 0.0686(8) 0.0608(7) 0.0753(9) 0.0131(7) 0.0231(7) 0.0261(6)
C9 0.0520(6) 0.0676(7) 0.0544(7) 0.0045(6) 0.0135(5) 0.0284(6)
C10 0.0682(8) 0.0626(7) 0.0595(8) 0.0110(6) 0.0233(6) 0.0256(6)
C11 0.0725(8) 0.0659(8) 0.0638(8) 0.0046(6) 0.0215(7) 0.0301(7)
N2A 0.065(4) 0.059(4) 0.059(4) -0.004(3) 0.015(3) 0.027(3)
N3A 0.067(3) 0.064(3) 0.065(4) -0.009(3) 0.018(3) 0.030(3)
C12A 0.054(3) 0.056(3) 0.054(3) 0.014(3) 0.014(2) 0.027(2)
C13A 0.071(3) 0.048(3) 0.065(3) 0.002(2) 0.019(3) 0.023(2)
C14A 0.068(3) 0.047(3) 0.056(3) 0.012(2) 0.017(2) 0.022(2)
N4A 0.064(3) 0.067(3) 0.059(3) 0.014(2) 0.014(2) 0.025(3)
C15A 0.063(3) 0.071(3) 0.051(3) 0.028(2) 0.027(2) 0.020(2)
C16A 0.070(3) 0.055(3) 0.063(4) 0.017(2) 0.019(3) 0.027(2)
C12B 0.0531(15) 0.060(2) 0.0491(16) 0.0114(14) 0.0173(11) 0.0264(15)
C13B 0.0666(15) 0.060(2) 0.0615(16) 0.0075(14) 0.0252(13) 0.0245(14)
C14B 0.0721(16) 0.0483(15) 0.0625(19) 0.0101(12) 0.0256(12) 0.0196(14)
N4B 0.0625(13) 0.0656(17) 0.0559(13) 0.0048(12) 0.0151(11) 0.0300(13)
C15B 0.0643(14) 0.0774(15) 0.0530(19) 0.0188(13) 0.0272(12) 0.0311(11)
C16B 0.0677(14) 0.0596(13) 0.0559(19) 0.0193(11) 0.0268(13) 0.0287(11)
C17 0.0592(17) 0.064(2) 0.0500(15) 0.0131(13) 0.0207(11) 0.0270(17)
C18 0.056(2) 0.063(3) 0.0549(16) 0.0078(18) 0.0202(13) 0.025(2)
N2B 0.063(5) 0.064(5) 0.059(5) 0.003(4) 0.020(4) 0.025(5)
N3B 0.067(8) 0.064(8) 0.060(8) -0.002(7) 0.024(6) 0.021(7)

loop_
_atom_type_symbol
_atom_type_description
_atom_type_scat_dispersion_real
_atom_type_scat_dispersion_imag
_atom_type_scat_source
C C 0.0181 0.0091 'International Tables Vol C Tables 4.2.6.8 and 6.1.1.4'
H H 0 0 'International Tables Vol C Tables 4.2.6.8 and 6.1.1.4'
N N 0.0311 0.018 'International Tables Vol C Tables 4.2.6.8 and 6.1.1.4'
O O 0.0492 0.0322 'International Tables Vol C Tables 4.2.6.8 and 6.1.1.4'

loop_
_exptl_crystal_face_index_h
_exptl_crystal_face_index_k
_exptl_crystal_face_index_l
_exptl_crystal_face_perp_dist
-4 -1 0 0.0411
-3 5 4 0.0981
-1 -3 7 0.0767
1 3 -7 0.0786
2 -1 -7 0.0773
4 1 0 0.0599
2 -6 2 0.0625
0 -5 -2 0.0599
4 -1 -6 0.0847
3 -4 4 0.0491
-5 2 4 0.0882
1 -6 -1 0.0572
0 6 -2 0.0472
-2 6 -2 0.0453
1 -5 5 0.0477

loop_
_geom_angle_atom_site_label_1
_geom_angle_atom_site_label_2
_geom_angle_atom_site_label_3
_geom_angle
_geom_angle_site_symmetry_1
_geom_angle_site_symmetry_3
_geom_angle_publ_flag
C1 O1 H1 109.5 . . ?
C3 O2 H2A 109.5 . . ?
C11 N1 C7 117.29(12) . . ?
O1 C1 C2 121.92(11) . . ?
O1 C1 C6 118.25(12) . . ?
C2 C1 C6 119.83(13) . . ?
C1 C2 C3 120.44(12) . . ?
C1 C2 H2 119.8 . . ?
C3 C2 H2 119.8 . . ?
O2 C3 C2 122.24(12) . . ?
O2 C3 C4 118.03(12) . . ?
C2 C3 C4 119.72(13) . . ?
C5 C4 C3 119.00(13) . . ?
C5 C4 H4 120.5 . . ?
C3 C4 H4 120.5 . . ?
C4 C5 C6 122.00(13) . . ?
C4 C5 H5 119 . . ?
C6 C5 H5 119 . . ?
C5 C6 C1 118.99(14) . . ?
C5 C6 H6 120.5 . . ?
C1 C6 H6 120.5 . . ?
N1 C7 C8 123.57(14) . . ?
N1 C7 H7 118.2 . . ?
C8 C7 H7 118.2 . . ?
C7 C8 C9 118.61(13) . . ?
C7 C8 H8 120.7 . . ?
C9 C8 H8 120.7 . . ?
C18 C9 C8 117.2(3) . . ?
C18 C9 C10 124.3(3) . . ?
C8 C9 C10 118.42(12) . . ?
C8 C9 N2A 130.9(4) . . ?
C10 C9 N2A 110.5(4) . . ?
C8 C9 N2B 100.2(10) . . ?
C10 C9 N2B 141.3(10) . . ?
C11 C10 C9 118.45(13) . . ?
C11 C10 H10 120.8 . . ?
C9 C10 H10 120.8 . . ?
N1 C11 C10 123.61(13) . . ?
N1 C11 H11 118.2 . . ?
C10 C11 H11 118.2 . . ?
N3A N2A C9 124.4(13) . . ?
N2A N3A C12A 131.9(14) . . ?
C16A C12A C13A 113.1(7) . . ?
C16A C12A N3A 121.3(9) . . ?
C13A C12A N3A 125.7(10) . . ?
C14A C13A C12A 116.6(7) . . ?
C14A C13A H13A 121.7 . . ?
C12A C13A H13A 121.7 . . ?
N4A C14A C13A 131.1(7) . . ?
N4A C14A C15A 35.1(5) . . ?
C13A C14A C15A 96.0(5) . . ?
N4A C14A H14A 114.5 . . ?
C13A C14A H14A 114.5 . . ?
C15A C14A H14A 149.5 . . ?
C14A N4A C15A 111.0(7) . . ?
N4A C15A C16A 130.7(7) . . ?
N4A C15A C14A 33.9(3) . . ?
C16A C15A C14A 96.8(6) . . ?
N4A C15A H15A 114.7 . . ?
C16A C15A H15A 114.7 . . ?
C14A C15A H15A 148.5 . . ?
C12A C16A C15A 117.5(6) . . ?
C12A C16A H16A 121.2 . . ?
C15A C16A H16A 121.2 . . ?
C13B C12B C16B 120 . . ?
C13B C12B C17 117.9(3) . . ?
C16B C12B C17 122.1(3) . . ?
C14B C13B C12B 120 . . ?
C14B C13B H13B 120 . . ?
C12B C13B H13B 120 . . ?
N4B C14B C13B 120 . . ?
N4B C14B H14B 120 . . ?
C13B C14B H14B 120 . . ?
C15B N4B C14B 120 . . ?
N4B C15B C16B 120 . . ?
N4B C15B H15B 120 . . ?
C16B C15B H15B 120 . . ?
C15B C16B C12B 120 . . ?
C15B C16B H16B 120 . . ?
C12B C16B H16B 120 . . ?
C18 C17 C12B 173.6(6) . . ?
C17 C18 C9 173.6(7) . . ?
N3B N2B C9 101(4) . . ?

loop_
_geom_bond_atom_site_label_1
_geom_bond_atom_site_label_2
_geom_bond_distance
_geom_bond_site_symmetry_2
_geom_bond_publ_flag
O1 C1 1.3584(15) . ?
O1 H1 0.82 . ?
O2 C3 1.3528(17) . ?
O2 H2A 0.82 . ?
N1 C11 1.3280(19) . ?
N1 C7 1.3330(18) . ?
C1 C2 1.3830(18) . ?
C1 C6 1.3881(18) . ?
C2 C3 1.3877(18) . ?
C2 H2 0.93 . ?
C3 C4 1.3893(19) . ?
C4 C5 1.373(2) . ?
C4 H4 0.93 . ?
C5 C6 1.376(2) . ?
C5 H5 0.93 . ?
C6 H6 0.93 . ?
C7 C8 1.368(2) . ?
C7 H7 0.93 . ?
C8 C9 1.382(2) . ?
C8 H8 0.93 . ?
C9 C18 1.382(7) . ?
C9 C10 1.3884(18) . ?
C9 N2A 1.560(13) . ?
C9 N2B 1.70(5) . ?
C10 C11 1.3701(18) . ?
C10 H10 0.93 . ?
C11 H11 0.93 . ?
N2A N3A 1.177(14) . ?
N3A C12A 1.471(14) . ?
C12A C16A 1.346(10) . ?
C12A C13A 1.392(9) . ?
C13A C14A 1.372(10) . ?
C13A H13A 0.93 . ?
C14A N4A 1.183(10) . ?
C14A C15A 1.979(12) . ?
C14A H14A 0.93 . ?
N4A C15A 1.219(10) . ?
C15A C16A 1.365(10) . ?
C15A H15A 0.93 . ?
C16A H16A 0.93 . ?
C12B C13B 1.39 . ?
C12B C16B 1.39 . ?
C12B C17 1.406(5) . ?
C13B C14B 1.39 . ?
C13B H13B 0.93 . ?
C14B N4B 1.39 . ?
C14B H14B 0.93 . ?
N4B C15B 1.39 . ?
C15B C16B 1.39 . ?
C15B H15B 0.93 . ?
C16B H16B 0.93 . ?
C17 C18 1.206(8) . ?
N2B N3B 1.25(2) . ?

loop_
_geom_hbond_atom_site_label_D
_geom_hbond_atom_site_label_H
_geom_hbond_atom_site_label_A
_geom_hbond_distance_DH
_geom_hbond_distance_HA
_geom_hbond_distance_DA
_geom_hbond_angle_DHA
_geom_hbond_site_symmetry_A
_geom_hbond_publ_flag
O1 H1 N1 0.82 1.95 2.7619(14) 174.1 1_556 yes
O2 H2A N4A 0.82 2.06 2.871(9) 172.4 2_666 yes
O2 H2A N4B 0.82 1.92 2.74(2) 178.1 2_666 yes

loop_
_geom_torsion_atom_site_label_1
_geom_torsion_atom_site_label_2
_geom_torsion_atom_site_label_3
_geom_torsion_atom_site_label_4
_geom_torsion
_geom_torsion_site_symmetry_1
_geom_torsion_site_symmetry_2
_geom_torsion_site_symmetry_3
_geom_torsion_site_symmetry_4
_geom_torsion_publ_flag
O1 C1 C2 C3 -179.54(11) . . . . ?
C6 C1 C2 C3 0.35(18) . . . . ?
C1 C2 C3 O2 178.33(11) . . . . ?
C1 C2 C3 C4 -1.41(19) . . . . ?
O2 C3 C4 C5 -178.27(13) . . . . ?
C2 C3 C4 C5 1.5(2) . . . . ?
C3 C4 C5 C6 -0.5(2) . . . . ?
C4 C5 C6 C1 -0.5(2) . . . . ?
O1 C1 C6 C5 -179.50(12) . . . . ?
C2 C1 C6 C5 0.6(2) . . . . ?
C11 N1 C7 C8 -0.7(2) . . . . ?
N1 C7 C8 C9 -1.0(2) . . . . ?
C7 C8 C9 C18 -176.7(4) . . . . ?
C7 C8 C9 C10 1.9(2) . . . . ?
C7 C8 C9 N2A -173.4(7) . . . . ?
C7 C8 C9 N2B -177.2(13) . . . . ?
C18 C9 C10 C11 177.5(4) . . . . ?
C8 C9 C10 C11 -1.10(19) . . . . ?
N2A C9 C10 C11 175.1(6) . . . . ?
N2B C9 C10 C11 178(2) . . . . ?
C7 N1 C11 C10 1.6(2) . . . . ?
C9 C10 C11 N1 -0.7(2) . . . . ?
C8 C9 N2A N3A -1.0(19) . . . . ?
C10 C9 N2A N3A -176.6(12) . . . . ?
C9 N2A N3A C12A 177.0(11) . . . . ?
N2A N3A C12A C16A 0(2) . . . . ?
N2A N3A C12A C13A 179.4(14) . . . . ?
C16A C12A C13A C14A 1.2(8) . . . . ?
N3A C12A C13A C14A -178.2(13) . . . . ?
C12A C13A C14A N4A -0.1(11) . . . . ?
C12A C13A C14A C15A -1.0(6) . . . . ?
C13A C14A N4A C15A -1.7(10) . . . . ?
C14A N4A C15A C16A 2.5(10) . . . . ?
C13A C12A C16A C15A -0.6(9) . . . . ?
N3A C12A C16A C15A 178.8(12) . . . . ?
N4A C15A C16A C12A -1.4(11) . . . . ?
C14A C15A C16A C12A -0.1(7) . . . . ?
C16B C12B C13B C14B 0 . . . . ?
C17 C12B C13B C14B 178.9(5) . . . . ?
C12B C13B C14B N4B 0 . . . . ?
C13B C14B N4B C15B 0 . . . . ?
C14B N4B C15B C16B 0 . . . . ?
N4B C15B C16B C12B 0 . . . . ?
C13B C12B C16B C15B 0 . . . . ?
C17 C12B C16B C15B -178.9(5) . . . . ?
C8 C9 N2B N3B 167(3) . . . . ?
C10 C9 N2B N3B -12(4) . . . . ?
